data_7238987
loop_
_publ_author_name
'Rao, D. Nageswar'
'Rasheed, Sk.'
'Aravinda, S.'
'Vishwakarma, Ram A.'
'Das, Parthasarathi'

_publ_section_title
;
 Base and ligand free copper-catalyzed N-arylation of
 2-amino-N-heterocycles with boronic acids in air
;
_journal_issue 29
_journal_name_full 'RSC Advances'
_journal_page_first 11472
_journal_paper_doi 10.1039/c3ra40735g
_journal_volume 3
_journal_year 2013
_chemical_formula_moiety 'C16 H14 N2 O1'
_chemical_formula_sum 'C16 H14 N2 O'
_chemical_formula_weight 250.29
_chemical_name_systematic
;
N-(4-methoxyphenyl)isoquinolin-1-amine
;
_space_group_IT_number 14
_space_group_name_Hall '-P 2yn'
_space_group_name_H-M_alt 'P 1 21/n 1'
_symmetry_cell_setting monoclinic
_symmetry_space_group_name_H-M 'P 1 21/n 1'
_atom_sites_solution_hydrogens geom
_atom_sites_solution_primary direct
_atom_sites_solution_secondary difmap
_audit_creation_method SHELXL-97
_cell_angle_alpha 90.00
_cell_angle_beta 91.685(10)
_cell_angle_gamma 90.00
_cell_formula_units_Z 4
_cell_length_a 13.4270(13)
_cell_length_b 5.6126(5)
_cell_length_c 16.7627(19)
_cell_measurement_reflns_used 1619
_cell_measurement_temperature 293(2)
_cell_measurement_theta_max 26.74
_cell_measurement_theta_min 3.64
_cell_volume 1262.7(2)
_computing_cell_refinement 'CrysAlis Pro (Oxford Diffraction,2010)'
_computing_data_collection 'CrysAlis Pro (Oxford Diffraction,2010)'
_computing_data_reduction 'CrysAlis Pro (Oxford Diffraction,2010)'
_computing_structure_refinement 'SHELXL-97 (Sheldrick, 2008)'
_computing_structure_solution 'SHELXS-97 (Sheldrick, 2008)'
_diffrn_ambient_temperature 293(2)
_diffrn_detector_area_resol_mean 16.1049
_diffrn_measured_fraction_theta_full 0.951
_diffrn_measured_fraction_theta_max 0.951
_diffrn_measurement_device_type 'Xcalibur, sapphire3'
_diffrn_measurement_method 'omega scan'
_diffrn_radiation_monochromator graphite
_diffrn_radiation_source 'fine-focus sealed tube'
_diffrn_radiation_type MoK\a
_diffrn_radiation_wavelength 0.71073
_diffrn_reflns_av_R_equivalents 0.0650
_diffrn_reflns_av_sigmaI/netI 0.1505
_diffrn_reflns_limit_h_max 15
_diffrn_reflns_limit_h_min -17
_diffrn_reflns_limit_k_max 7
_diffrn_reflns_limit_k_min -6
_diffrn_reflns_limit_l_max 14
_diffrn_reflns_limit_l_min -21
_diffrn_reflns_number 4561
_diffrn_reflns_theta_full 26.74
_diffrn_reflns_theta_max 26.74
_diffrn_reflns_theta_min 3.83
_exptl_absorpt_coefficient_mu 0.084
_exptl_absorpt_correction_T_max 1.00000
_exptl_absorpt_correction_T_min 0.77640
_exptl_absorpt_correction_type multi-scan
_exptl_absorpt_process_details 'Crysalis PRO (Oxford Diffraction,2010)'
_exptl_crystal_colour red
_exptl_crystal_density_diffrn 1.317
_exptl_crystal_density_method 'not measured'
_exptl_crystal_description needle
_exptl_crystal_F_000 528
_exptl_crystal_size_max 0.3
_exptl_crystal_size_mid 0.1
_exptl_crystal_size_min 0.01
_refine_diff_density_max 0.168
_refine_diff_density_min -0.168
_refine_diff_density_rms 0.044
_refine_ls_extinction_method none
_refine_ls_goodness_of_fit_ref 0.954
_refine_ls_hydrogen_treatment refall
_refine_ls_matrix_type full
_refine_ls_number_parameters 228
_refine_ls_number_reflns 2551
_refine_ls_number_restraints 0
_refine_ls_restrained_S_all 0.954
_refine_ls_R_factor_all 0.2057
_refine_ls_R_factor_gt 0.0562
_refine_ls_shift/su_max 0.003
_refine_ls_shift/su_mean 0.000
_refine_ls_structure_factor_coef Fsqd
_refine_ls_weighting_details 'calc w=1/[\s^2^(Fo^2^)+(0.0110P)^2^+0.0000P] where P=(Fo^2^+2Fc^2^)/3'
_refine_ls_weighting_scheme calc
_refine_ls_wR_factor_gt 0.0782
_refine_ls_wR_factor_ref 0.1153
_reflns_number_gt 874
_reflns_number_total 2551
_reflns_threshold_expression >2sigma(I)
_cod_data_source_file c3ra40735g.txt
_cod_data_source_block 5
_cod_depositor_comments
;
The following automatic conversions were performed:

data item '_symmetry_cell_setting' value 'Monoclinic' was changed to
'monoclinic' in accordance with the
/home/saulius/struct/COD-crude-data/automatic-downloads/DataCite-retrospective/RSC/depositions/lib/dictionaries/cif_core.dic
dictionary named 'cif_core.dic' version 2.4.2 last updated on
2011-04-26.

Automatic conversion script
Id: cif_fix_values 6909 2019-04-08 15:41:33Z antanas 
;
_cod_original_sg_symbol_H-M 'P 21/n'
_cod_database_code 7238987

loop_
_symmetry_equiv_pos_as_xyz
'x, y, z'
'-x+1/2, y+1/2, -z+1/2'
'-x, -y, -z'
'x-1/2, -y-1/2, z-1/2'

loop_
_atom_site_label
_atom_site_type_symbol
_atom_site_fract_x
_atom_site_fract_y
_atom_site_fract_z
_atom_site_U_iso_or_equiv
_atom_site_adp_type
_atom_site_occupancy
_atom_site_symmetry_multiplicity
_atom_site_calc_flag
H1 H 0.911(2) 0.491(4) 0.0506(17) 0.034(9) Uiso 1 1 d
H5 H 1.214(2) -0.002(4) 0.0317(16) 0.024(9) Uiso 1 1 d
H9 H 1.285(2) 0.804(5) 0.1963(17) 0.038(10) Uiso 1 1 d
H3 H 0.777(2) -0.164(5) 0.1923(16) 0.037(9) Uiso 1 1 d
H6 H 1.373(2) -0.010(5) -0.0052(18) 0.044(10) Uiso 1 1 d
H2 H 0.735(2) 0.493(5) 0.077(2) 0.062(12) Uiso 1 1 d
H4 H 0.948(2) -0.141(5) 0.1696(18) 0.056(11) Uiso 1 1 d
H8 H 1.425(2) 0.607(5) 0.132(2) 0.061(13) Uiso 1 1 d
H10 H 1.114(2) 0.814(5) 0.2227(18) 0.054(11) Uiso 1 1 d
H11 H 0.535(3) 0.029(5) 0.192(2) 0.060(13) Uiso 1 1 d
H7 H 1.489(2) 0.303(5) 0.055(2) 0.064(12) Uiso 1 1 d
H13 H 0.629(2) -0.010(5) 0.253(2) 0.060(12) Uiso 1 1 d
H12 H 0.611(3) -0.166(6) 0.162(2) 0.083(16) Uiso 1 1 d
H1N H 1.074(3) 0.018(5) 0.079(2) 0.070(13) Uiso 1 1 d
C1 C 0.9450(2) 0.1731(6) 0.1056(2) 0.0338(9) Uani 1 1 d
C2 C 0.9050(3) -0.0121(7) 0.1476(2) 0.0439(11) Uani 1 1 d
C3 C 0.8034(3) -0.0180(7) 0.1633(2) 0.0412(10) Uani 1 1 d
C4 C 0.7442(2) 0.1676(6) 0.1379(2) 0.0338(9) Uani 1 1 d
C5 C 0.7826(3) 0.3540(7) 0.0948(2) 0.0388(10) Uani 1 1 d
C6 C 0.8827(3) 0.3585(7) 0.0789(2) 0.0402(10) Uani 1 1 d
C7 C 1.1142(2) 0.3407(6) 0.1162(2) 0.0309(9) Uani 1 1 d
C9 C 1.1462(3) 0.6769(7) 0.1900(2) 0.0472(11) Uani 1 1 d
C10 C 1.2456(3) 0.6742(7) 0.1772(2) 0.0451(11) Uani 1 1 d
C11 C 1.2838(3) 0.4964(6) 0.1283(2) 0.0380(9) Uani 1 1 d
C12 C 1.3870(3) 0.4797(8) 0.1091(3) 0.0494(11) Uani 1 1 d
C13 C 1.4194(3) 0.3035(8) 0.0622(3) 0.0551(12) Uani 1 1 d
C14 C 1.3558(3) 0.1321(8) 0.0309(2) 0.0528(11) Uani 1 1 d
C15 C 1.2555(3) 0.1432(7) 0.0477(2) 0.0422(10) Uani 1 1 d
C16 C 1.2185(2) 0.3229(6) 0.0963(2) 0.0318(9) Uani 1 1 d
C18 C 0.5988(4) -0.0181(10) 0.1914(3) 0.0609(14) Uani 1 1 d
N1 N 1.0480(2) 0.1758(5) 0.08566(18) 0.0419(9) Uani 1 1 d
N2 N 1.0805(2) 0.5127(5) 0.16110(18) 0.0422(8) Uani 1 1 d
O1 O 0.64272(17) 0.1778(4) 0.15044(14) 0.0497(8) Uani 1 1 d

loop_
_atom_site_aniso_label
_atom_site_aniso_U_11
_atom_site_aniso_U_22
_atom_site_aniso_U_33
_atom_site_aniso_U_23
_atom_site_aniso_U_13
_atom_site_aniso_U_12
C1 0.0208(18) 0.040(2) 0.041(2) -0.0036(18) 0.0046(17) -0.0006(18)
C2 0.032(2) 0.037(2) 0.063(3) 0.004(2) 0.003(2) 0.0052(19)
C3 0.025(2) 0.046(2) 0.052(3) 0.014(2) 0.0030(19) -0.0059(19)
C4 0.0211(18) 0.042(2) 0.039(2) -0.0014(19) 0.0043(17) -0.0024(18)
C5 0.032(2) 0.041(3) 0.044(2) 0.002(2) 0.0056(19) 0.001(2)
C6 0.033(2) 0.045(3) 0.043(2) 0.009(2) 0.0059(19) -0.007(2)
C7 0.0224(18) 0.040(2) 0.030(2) 0.0003(18) 0.0058(16) 0.0042(18)
C9 0.043(2) 0.051(3) 0.048(3) -0.012(2) 0.000(2) 0.006(2)
C10 0.041(2) 0.043(3) 0.051(3) -0.005(2) -0.001(2) -0.004(2)
C11 0.027(2) 0.048(2) 0.040(2) 0.0031(19) 0.0011(18) -0.0013(18)
C12 0.032(2) 0.064(3) 0.052(3) 0.006(2) 0.005(2) -0.013(2)
C13 0.027(2) 0.086(4) 0.053(3) 0.006(3) 0.012(2) 0.007(3)
C14 0.045(2) 0.068(3) 0.046(3) -0.007(2) 0.009(2) 0.005(2)
C15 0.032(2) 0.049(3) 0.046(3) 0.005(2) 0.0127(19) 0.0022(19)
C16 0.0232(18) 0.038(2) 0.035(2) 0.0030(17) 0.0052(17) 0.0033(17)
C18 0.034(2) 0.089(4) 0.061(3) 0.007(3) 0.019(3) -0.005(3)
N1 0.0200(15) 0.041(2) 0.065(2) -0.0126(17) 0.0140(16) -0.0019(16)
N2 0.0331(18) 0.0490(19) 0.045(2) -0.0114(16) 0.0069(16) 0.0013(15)
O1 0.0256(13) 0.0648(18) 0.0595(19) 0.0057(14) 0.0122(14) 0.0023(14)

loop_
_atom_type_symbol
_atom_type_description
_atom_type_scat_dispersion_real
_atom_type_scat_dispersion_imag
_atom_type_scat_source
C C 0.0033 0.0000 'International Tables Vol C Tables 4.2.6.8 and 6.1.1.4'
H H 0.0000 0.0000 'International Tables Vol C Tables 4.2.6.8 and 6.1.1.4'
N N 0.0061 0.0000 'International Tables Vol C Tables 4.2.6.8 and 6.1.1.4'
O O 0.0106 0.0000 'International Tables Vol C Tables 4.2.6.8 and 6.1.1.4'

loop_
_geom_angle_atom_site_label_1
_geom_angle_atom_site_label_2
_geom_angle_atom_site_label_3
_geom_angle
C2 C1 C6 119.2(3)
C2 C1 N1 121.5(3)
C6 C1 N1 119.3(3)
C1 C2 C3 120.9(4)
C1 C2 H4 121.0(18)
C3 C2 H4 118.0(18)
C4 C3 C2 118.9(4)
C4 C3 H3 123.6(15)
C2 C3 H3 117.5(15)
C3 C4 C5 121.1(3)
C3 C4 O1 123.2(3)
C5 C4 O1 115.6(3)
C4 C5 C6 119.8(4)
C4 C5 H2 118.9(18)
C6 C5 H2 121.2(18)
C5 C6 C1 120.1(4)
C5 C6 H1 120.4(17)
C1 C6 H1 119.4(17)
N2 C7 N1 118.6(3)
N2 C7 C16 122.2(3)
N1 C7 C16 119.1(3)
C10 C9 N2 124.6(4)
C10 C9 H10 120.6(17)
N2 C9 H10 114.7(17)
C9 C10 C11 118.7(4)
C9 C10 H9 118.8(17)
C11 C10 H9 122.1(18)
C10 C11 C16 118.8(3)
C10 C11 C12 123.5(4)
C16 C11 C12 117.7(4)
C13 C12 C11 120.7(4)
C13 C12 H8 128(2)
C11 C12 H8 112(2)
C12 C13 C14 121.9(4)
C12 C13 H7 114(2)
C14 C13 H7 124(2)
C13 C14 C15 119.1(4)
C13 C14 H6 127.8(17)
C15 C14 H6 113.1(17)
C14 C15 C16 121.0(4)
C14 C15 H5 116.0(16)
C16 C15 H5 122.0(16)
C15 C16 C11 119.6(3)
C15 C16 C7 123.0(3)
C11 C16 C7 117.3(3)
O1 C18 H11 101(2)
O1 C18 H13 106.1(16)
H11 C18 H13 108(3)
O1 C18 H12 109(2)
H11 C18 H12 115(3)
H13 C18 H12 117(3)
C7 N1 C1 122.6(3)
C7 N1 H1N 115(2)
C1 N1 H1N 112(2)
C7 N2 C9 118.2(3)
C4 O1 C18 117.5(3)

loop_
_geom_bond_atom_site_label_1
_geom_bond_atom_site_label_2
_geom_bond_distance
C1 C2 1.373(4)
C1 C6 1.401(4)
C1 N1 1.432(3)
C2 C3 1.398(4)
C2 H4 0.99(3)
C3 C4 1.371(4)
C3 H3 1.02(3)
C4 C5 1.379(4)
C4 O1 1.386(3)
C5 C6 1.378(4)
C5 H2 1.04(3)
C6 H1 0.96(3)
C7 N2 1.313(4)
C7 N1 1.372(4)
C7 C16 1.452(4)
C9 C10 1.358(5)
C9 N2 1.355(4)
C9 H10 1.04(3)
C10 C11 1.398(5)
C10 H9 0.96(3)
C11 C16 1.406(4)
C11 C12 1.435(5)
C12 C13 1.344(5)
C12 H8 0.95(3)
C13 C14 1.380(5)
C13 H7 0.95(3)
C14 C15 1.385(5)
C14 H6 1.04(3)
C15 C16 1.397(4)
C15 H5 1.02(2)
C18 O1 1.432(5)
C18 H11 0.90(3)
C18 H13 1.10(3)
C18 H12 0.98(3)
N1 H1N 0.96(3)

loop_
_geom_torsion_atom_site_label_1
_geom_torsion_atom_site_label_2
_geom_torsion_atom_site_label_3
_geom_torsion_atom_site_label_4
_geom_torsion
C6 C1 C2 C3 0.3(6)
N1 C1 C2 C3 -176.9(3)
C1 C2 C3 C4 -1.6(6)
C2 C3 C4 C5 2.4(6)
C2 C3 C4 O1 179.8(3)
C3 C4 C5 C6 -2.0(6)
O1 C4 C5 C6 -179.6(3)
C4 C5 C6 C1 0.7(6)
C2 C1 C6 C5 0.1(6)
N1 C1 C6 C5 177.4(3)
N2 C9 C10 C11 2.6(6)
C9 C10 C11 C16 -1.9(6)
C9 C10 C11 C12 178.5(4)
C10 C11 C12 C13 179.6(4)
C16 C11 C12 C13 -0.1(6)
C11 C12 C13 C14 -0.3(7)
C12 C13 C14 C15 0.7(7)
C13 C14 C15 C16 -0.8(6)
C14 C15 C16 C11 0.5(5)
C14 C15 C16 C7 -179.4(4)
C10 C11 C16 C15 -179.7(3)
C12 C11 C16 C15 0.0(5)
C10 C11 C16 C7 0.2(5)
C12 C11 C16 C7 179.8(3)
N2 C7 C16 C15 -179.1(3)
N1 C7 C16 C15 -0.6(5)
N2 C7 C16 C11 1.1(5)
N1 C7 C16 C11 179.6(3)
N2 C7 N1 C1 -4.8(5)
C16 C7 N1 C1 176.6(3)
C2 C1 N1 C7 -114.4(4)
C6 C1 N1 C7 68.3(4)
N1 C7 N2 C9 -179.0(3)
C16 C7 N2 C9 -0.5(5)
C10 C9 N2 C7 -1.4(6)
C3 C4 O1 C18 -0.7(5)
C5 C4 O1 C18 176.9(4)
